data_4320895
loop_
_publ_author_name
'Olivier Tougait'
'James A. Ibers'

_publ_contact_author_address
; Department of Chemistry
  Northwestern University
  2145 Sheridan Rd.
  Evanston, IL 60208-3113, USA
;
_publ_contact_author_email ibers@chem.nwu.edu
_publ_contact_author_fax (847)491-2976
_publ_contact_author_name 'James A. Ibers'
_publ_contact_author_phone (847)491-5449
_publ_section_title
;
 Ternary Rare-Earth Selenides with the U3ScS6 Structure Type: Synthesis,
 Characterization, and Some Magnetic Properties of Ln3TSe6 (Ln = Sm, Gd; T
 = In, Cr) and Tb3CrSe6
;
_journal_name_full 'Inorganic Chemistry'
_journal_page_first 1790
_journal_page_last 1794
_journal_paper_doi 10.1021/ic9914802
_journal_volume 39
_journal_year 2000
_chemical_formula_sum 'Cr Gd3 Se6'
_chemical_formula_weight 997.51
_chemical_name_common 'trigadolinium chromium hexaselenide'
_chemical_name_systematic
; 
 ? 
;
_space_group_IT_number 58
_symmetry_cell_setting orthorhombic
_symmetry_space_group_name_Hall '-P 2 2n'
_symmetry_space_group_name_H-M 'P n n m'
_atom_sites_solution_hydrogens geom
_atom_sites_solution_primary direct
_atom_sites_solution_secondary difmap
_audit_creation_method SHELXL-97
_cell_angle_alpha 90.00
_cell_angle_beta 90.00
_cell_angle_gamma 90.00
_cell_formula_units_Z 4
_cell_length_a 13.938(3)
_cell_length_b 16.780(3)
_cell_length_c 3.9559(8)
_cell_measurement_reflns_used 4523
_cell_measurement_temperature 153(2)
_cell_measurement_theta_max 28.0415
_cell_measurement_theta_min 2.4275
_cell_volume 925.2(3)
_computing_cell_refinement 'SAINT-Plus version 6.0 (Bruker, 1999)'
_computing_data_collection 'SMART version 5.054 (Bruker, 1999)'
_computing_data_reduction 'SAINT-Plus version 6.0 (Bruker, 1999)'
_computing_molecular_graphics 'SHELXTL-97 (Sheldrick, 1997)'
_computing_publication_material 'SHELXTL-97 (Sheldrick, 1997)'
_computing_structure_refinement 'SHELXL-97 (Sheldrick, 1997)'
_computing_structure_solution 'SHELXS-97 (Sheldrick, 1990)'
_diffrn_ambient_temperature 153(2)
_diffrn_measured_fraction_theta_full 0.966
_diffrn_measured_fraction_theta_max 0.966
_diffrn_measurement_device_type 'Bruker Smart 1000 CCD'
_diffrn_measurement_method \w
_diffrn_radiation_monochromator graphite
_diffrn_radiation_source 'standard-focus sealed tube'
_diffrn_radiation_type MoK\a
_diffrn_radiation_wavelength 0.71073
_diffrn_reflns_av_R_equivalents 0.0412
_diffrn_reflns_av_sigmaI/netI 0.0312
_diffrn_reflns_limit_h_max 18
_diffrn_reflns_limit_h_min -18
_diffrn_reflns_limit_k_max 22
_diffrn_reflns_limit_k_min -22
_diffrn_reflns_limit_l_max 5
_diffrn_reflns_limit_l_min -5
_diffrn_reflns_number 8161
_diffrn_reflns_theta_full 28.66
_diffrn_reflns_theta_max 28.66
_diffrn_reflns_theta_min 1.90
_exptl_absorpt_coefficient_mu 45.887
_exptl_absorpt_correction_T_max 0.59597
_exptl_absorpt_correction_T_min 0.09325
_exptl_absorpt_correction_type numerical
_exptl_absorpt_process_details 'face indexed'
_exptl_crystal_colour lustrous_black
_exptl_crystal_density_diffrn 7.161
_exptl_crystal_density_method 'not measured'
_exptl_crystal_description rod
_exptl_crystal_F_000 1680
_exptl_crystal_size_max 0.230
_exptl_crystal_size_mid 0.014
_exptl_crystal_size_min 0.012
_refine_diff_density_max 1.937
_refine_diff_density_min -2.536
_refine_diff_density_rms 0.627
_refine_ls_extinction_coef 0.00055(5)
_refine_ls_extinction_expression Fc^*^=kFc[1+0.001xFc^2^\l^3^/sin(2\q)]^-1/4^
_refine_ls_extinction_method SHELXL
_refine_ls_goodness_of_fit_ref 1.092
_refine_ls_hydrogen_treatment mixed
_refine_ls_matrix_type full
_refine_ls_number_parameters 64
_refine_ls_number_reflns 1319
_refine_ls_number_restraints 0
_refine_ls_restrained_S_all 1.092
_refine_ls_R_factor_all 0.0374
_refine_ls_R_factor_gt 0.0285
_refine_ls_shift/su_max 0.001
_refine_ls_shift/su_mean 0.000
_refine_ls_structure_factor_coef Fsqd
_refine_ls_weighting_details
; calc 
w = 1/[\s^2^(Fo^2^)+(0.04Fo^2^)^2^] 
;
_refine_ls_weighting_scheme calc
_refine_ls_wR_factor_gt 0.0583
_refine_ls_wR_factor_ref 0.0601
_reflns_number_gt 1103
_reflns_number_total 1319
_reflns_threshold_expression >2sigma(I)
_cod_data_source_file ic9914802_5.cif
_cod_data_source_block Gd3CrSe6
_cod_database_code 4320895

loop_
_symmetry_equiv_pos_as_xyz
'x, y, z'
'-x, -y, z'
'-x+1/2, y+1/2, -z+1/2'
'x+1/2, -y+1/2, -z+1/2'
'-x, -y, -z'
'x, y, -z'
'x-1/2, -y-1/2, z-1/2'
'-x-1/2, y-1/2, z-1/2'

loop_
_atom_site_label
_atom_site_type_symbol
_atom_site_fract_x
_atom_site_fract_y
_atom_site_fract_z
_atom_site_U_iso_or_equiv
_atom_site_adp_type
_atom_site_occupancy
_atom_site_symmetry_multiplicity
_atom_site_calc_flag
_atom_site_refinement_flags
_atom_site_disorder_assembly
_atom_site_disorder_group
Gd1 Gd 0.31973(4) 0.14825(3) 0.0000 0.00819(14) Uani 1 2 d S . .
Gd2 Gd 0.55096(4) 0.27879(3) 0.0000 0.00814(14) Uani 1 2 d S . .
Gd3 Gd 0.75787(4) 0.09698(3) 0.0000 0.00943(14) Uani 1 2 d S . .
Se1 Se 0.10335(7) 0.75481(6) 0.0000 0.0084(2) Uani 1 2 d S . .
Se2 Se 0.12154(8) 0.10722(6) 0.0000 0.0096(2) Uani 1 2 d S . .
Se3 Se 0.18890(7) 0.28969(6) 0.0000 0.0087(2) Uani 1 2 d S . .
Se4 Se 0.18143(7) 0.52070(6) 0.0000 0.0088(2) Uani 1 2 d S . .
Se5 Se 0.41789(8) 0.42307(6) 0.0000 0.0103(2) Uani 1 2 d S . .
Se6 Se 0.52369(8) 0.09830(6) 0.0000 0.0099(2) Uani 1 2 d S . .
Cr1 Cr 0.0000 0.5000 0.0000 0.0026(4) Uani 1 4 d S . .
Cr2 Cr 0.0000 0.0000 0.0000 0.0046(4) Uani 1 4 d S . .

loop_
_atom_site_aniso_label
_atom_site_aniso_U_11
_atom_site_aniso_U_22
_atom_site_aniso_U_33
_atom_site_aniso_U_23
_atom_site_aniso_U_13
_atom_site_aniso_U_12
Gd1 0.0083(3) 0.0085(3) 0.0078(3) 0.000 0.000 -0.00031(19)
Gd2 0.0078(3) 0.0092(3) 0.0074(2) 0.000 0.000 0.0000(2)
Gd3 0.0105(3) 0.0101(3) 0.0076(3) 0.000 0.000 -0.0004(2)
Se1 0.0084(5) 0.0088(5) 0.0079(5) 0.000 0.000 0.0009(4)
Se2 0.0091(5) 0.0104(5) 0.0092(5) 0.000 0.000 -0.0007(4)
Se3 0.0088(5) 0.0082(5) 0.0091(5) 0.000 0.000 0.0002(4)
Se4 0.0098(5) 0.0089(5) 0.0077(5) 0.000 0.000 -0.0003(4)
Se5 0.0108(5) 0.0093(5) 0.0108(5) 0.000 0.000 0.0004(4)
Se6 0.0093(5) 0.0083(5) 0.0121(5) 0.000 0.000 0.0003(4)
Cr1 0.0038(11) 0.0037(10) 0.0004(9) 0.000 0.000 0.0001(8)
Cr2 0.0037(11) 0.0047(11) 0.0053(10) 0.000 0.000 -0.0002(8)

loop_
_atom_type_symbol
_atom_type_description
_atom_type_scat_dispersion_real
_atom_type_scat_dispersion_imag
_atom_type_scat_source
Cr Cr 0.3209 0.6236 'International Tables Vol C Tables 4.2.6.8 and 6.1.1.4'
Se Se -0.0929 2.2259 'International Tables Vol C Tables 4.2.6.8 and 6.1.1.4'
Gd Gd -0.1653 3.9035 'International Tables Vol C Tables 4.2.6.8 and 6.1.1.4'

loop_
_geom_angle_atom_site_label_1
_geom_angle_atom_site_label_2
_geom_angle_atom_site_label_3
_geom_angle
_geom_angle_site_symmetry_1
_geom_angle_site_symmetry_3
_geom_angle_publ_flag
Se2 Gd1 Se1 120.83(3) . 3_545 ?
Se2 Gd1 Se1 120.83(3) . 3_544 ?
Se1 Gd1 Se1 86.99(3) 3_545 3_544 ?
Se2 Gd1 Se4 79.46(3) . 3_544 ?
Se1 Gd1 Se4 157.84(4) 3_545 3_544 ?
Se1 Gd1 Se4 89.54(3) 3_544 3_544 ?
Se2 Gd1 Se4 79.46(3) . 3_545 ?
Se1 Gd1 Se4 89.54(3) 3_545 3_545 ?
Se1 Gd1 Se4 157.84(4) 3_544 3_545 ?
Se4 Gd1 Se4 85.48(4) 3_544 3_545 ?
Se2 Gd1 Se6 149.58(4) . . ?
Se1 Gd1 Se6 79.52(3) 3_545 . ?
Se1 Gd1 Se6 79.52(3) 3_544 . ?
Se4 Gd1 Se6 78.33(3) 3_544 . ?
Se4 Gd1 Se6 78.33(3) 3_545 . ?
Se2 Gd1 Se3 66.46(3) . . ?
Se1 Gd1 Se3 74.57(3) 3_545 . ?
Se1 Gd1 Se3 74.57(3) 3_544 . ?
Se4 Gd1 Se3 125.38(3) 3_544 . ?
Se4 Gd1 Se3 125.38(3) 3_545 . ?
Se6 Gd1 Se3 143.96(3) . . ?
Se2 Gd1 Gd2 159.79(3) . . ?
Se1 Gd1 Gd2 48.831(19) 3_545 . ?
Se1 Gd1 Gd2 48.831(19) 3_544 . ?
Se4 Gd1 Gd2 114.67(2) 3_544 . ?
Se4 Gd1 Gd2 114.67(2) 3_545 . ?
Se6 Gd1 Gd2 50.63(3) . . ?
Se3 Gd1 Gd2 93.33(3) . . ?
Se2 Gd1 Gd1 90.0 . 1_554 ?
Se1 Gd1 Gd1 133.493(17) 3_545 1_554 ?
Se1 Gd1 Gd1 46.507(17) 3_544 1_554 ?
Se4 Gd1 Gd1 47.258(18) 3_544 1_554 ?
Se4 Gd1 Gd1 132.742(18) 3_545 1_554 ?
Se6 Gd1 Gd1 90.0 . 1_554 ?
Se3 Gd1 Gd1 90.0 . 1_554 ?
Gd2 Gd1 Gd1 90.0 . 1_554 ?
Se2 Gd1 Gd1 90.0 . 1_556 ?
Se1 Gd1 Gd1 46.507(17) 3_545 1_556 ?
Se1 Gd1 Gd1 133.493(17) 3_544 1_556 ?
Se4 Gd1 Gd1 132.742(18) 3_544 1_556 ?
Se4 Gd1 Gd1 47.258(18) 3_545 1_556 ?
Se6 Gd1 Gd1 90.0 . 1_556 ?
Se3 Gd1 Gd1 90.0 . 1_556 ?
Gd2 Gd1 Gd1 90.0 . 1_556 ?
Gd1 Gd1 Gd1 180.000(15) 1_554 1_556 ?
Se2 Gd2 Se2 85.20(3) 7_666 7_665 ?
Se2 Gd2 Se1 142.06(3) 7_666 3_544 ?
Se2 Gd2 Se1 83.16(3) 7_665 3_544 ?
Se2 Gd2 Se1 83.16(3) 7_666 3_545 ?
Se2 Gd2 Se1 142.06(3) 7_665 3_545 ?
Se1 Gd2 Se1 84.22(3) 3_544 3_545 ?
Se2 Gd2 Se3 65.61(3) 7_666 7_666 ?
Se2 Gd2 Se3 118.89(3) 7_665 7_666 ?
Se1 Gd2 Se3 149.38(4) 3_544 7_666 ?
Se1 Gd2 Se3 88.45(3) 3_545 7_666 ?
Se2 Gd2 Se3 118.89(3) 7_666 7_665 ?
Se2 Gd2 Se3 65.61(3) 7_665 7_665 ?
Se1 Gd2 Se3 88.45(3) 3_544 7_665 ?
Se1 Gd2 Se3 149.38(4) 3_545 7_665 ?
Se3 Gd2 Se3 82.89(3) 7_666 7_665 ?
Se2 Gd2 Se5 71.65(3) 7_666 . ?
Se2 Gd2 Se5 71.65(3) 7_665 . ?
Se1 Gd2 Se5 70.42(3) 3_544 . ?
Se1 Gd2 Se5 70.42(3) 3_545 . ?
Se3 Gd2 Se5 134.15(2) 7_666 . ?
Se3 Gd2 Se5 134.15(2) 7_665 . ?
Se2 Gd2 Se6 133.74(2) 7_666 . ?
Se2 Gd2 Se6 133.74(2) 7_665 . ?
Se1 Gd2 Se6 76.93(3) 3_544 . ?
Se1 Gd2 Se6 76.93(3) 3_545 . ?
Se3 Gd2 Se6 72.46(3) 7_666 . ?
Se3 Gd2 Se6 72.46(3) 7_665 . ?
Se5 Gd2 Se6 135.39(3) . . ?
Se2 Gd2 Gd1 130.27(2) 7_666 . ?
Se2 Gd2 Gd1 130.27(2) 7_665 . ?
Se1 Gd2 Gd1 47.175(19) 3_544 . ?
Se1 Gd2 Gd1 47.175(19) 3_545 . ?
Se3 Gd2 Gd1 108.42(3) 7_666 . ?
Se3 Gd2 Gd1 108.42(3) 7_665 . ?
Se5 Gd2 Gd1 86.75(3) . . ?
Se6 Gd2 Gd1 48.65(2) . . ?
Se2 Gd2 Gd2 47.399(17) 7_666 1_556 ?
Se2 Gd2 Gd2 132.601(17) 7_665 1_556 ?
Se1 Gd2 Gd2 132.112(17) 3_544 1_556 ?
Se1 Gd2 Gd2 47.888(17) 3_545 1_556 ?
Se3 Gd2 Gd2 48.555(16) 7_666 1_556 ?
Se3 Gd2 Gd2 131.445(16) 7_665 1_556 ?
Se5 Gd2 Gd2 90.0 . 1_556 ?
Se6 Gd2 Gd2 90.0 . 1_556 ?
Gd1 Gd2 Gd2 90.0 . 1_556 ?
Se2 Gd2 Gd2 132.601(17) 7_666 1_554 ?
Se2 Gd2 Gd2 47.399(17) 7_665 1_554 ?
Se1 Gd2 Gd2 47.888(17) 3_544 1_554 ?
Se1 Gd2 Gd2 132.112(17) 3_545 1_554 ?
Se3 Gd2 Gd2 131.445(16) 7_666 1_554 ?
Se3 Gd2 Gd2 48.555(16) 7_665 1_554 ?
Se5 Gd2 Gd2 90.0 . 1_554 ?
Se6 Gd2 Gd2 90.0 . 1_554 ?
Gd1 Gd2 Gd2 90.0 . 1_554 ?
Gd2 Gd2 Gd2 180.0 1_556 1_554 ?
Se3 Gd3 Se3 85.74(3) 7_666 7_665 ?
Se3 Gd3 Se4 139.81(3) 7_666 7_665 ?
Se3 Gd3 Se4 82.19(3) 7_665 7_665 ?
Se3 Gd3 Se4 82.19(3) 7_666 7_666 ?
Se3 Gd3 Se4 139.81(3) 7_665 7_666 ?
Se4 Gd3 Se4 82.80(3) 7_665 7_666 ?
Se3 Gd3 Se5 82.57(3) 7_666 7_666 ?
Se3 Gd3 Se5 140.15(3) 7_665 7_666 ?
Se4 Gd3 Se5 128.81(3) 7_665 7_666 ?
Se4 Gd3 Se5 75.80(3) 7_666 7_666 ?
Se3 Gd3 Se5 140.15(3) 7_666 7_665 ?
Se3 Gd3 Se5 82.57(3) 7_665 7_665 ?
Se4 Gd3 Se5 75.80(3) 7_665 7_665 ?
Se4 Gd3 Se5 128.81(3) 7_666 7_665 ?
Se5 Gd3 Se5 82.49(3) 7_666 7_665 ?
Se3 Gd3 Se1 71.74(3) 7_666 5_665 ?
Se3 Gd3 Se1 71.74(3) 7_665 5_665 ?
Se4 Gd3 Se1 137.714(17) 7_665 5_665 ?
Se4 Gd3 Se1 137.714(17) 7_666 5_665 ?
Se5 Gd3 Se1 68.41(3) 7_666 5_665 ?
Se5 Gd3 Se1 68.41(3) 7_665 5_665 ?
Se3 Gd3 Se6 70.42(3) 7_666 . ?
Se3 Gd3 Se6 70.42(3) 7_665 . ?
Se4 Gd3 Se6 69.41(3) 7_665 . ?
Se4 Gd3 Se6 69.41(3) 7_666 . ?
Se5 Gd3 Se6 138.091(18) 7_666 . ?
Se5 Gd3 Se6 138.091(18) 7_665 . ?
Se1 Gd3 Se6 127.49(3) 5_665 . ?
Se3 Gd3 Gd3 132.870(17) 7_666 1_554 ?
Se3 Gd3 Gd3 47.130(17) 7_665 1_554 ?
Se4 Gd3 Gd3 48.602(16) 7_665 1_554 ?
Se4 Gd3 Gd3 131.398(16) 7_666 1_554 ?
Se5 Gd3 Gd3 131.247(17) 7_666 1_554 ?
Se5 Gd3 Gd3 48.753(17) 7_665 1_554 ?
Se1 Gd3 Gd3 90.0 5_665 1_554 ?
Se6 Gd3 Gd3 90.0 . 1_554 ?
Se3 Gd3 Gd3 47.130(17) 7_666 1_556 ?
Se3 Gd3 Gd3 132.870(17) 7_665 1_556 ?
Se4 Gd3 Gd3 131.398(16) 7_665 1_556 ?
Se4 Gd3 Gd3 48.602(16) 7_666 1_556 ?
Se5 Gd3 Gd3 48.753(17) 7_666 1_556 ?
Se5 Gd3 Gd3 131.247(17) 7_665 1_556 ?
Se1 Gd3 Gd3 90.0 5_665 1_556 ?
Se6 Gd3 Gd3 90.0 . 1_556 ?
Gd3 Gd3 Gd3 180.000(16) 1_554 1_556 ?
Gd1 Se1 Gd1 86.99(3) 3_554 3 ?
Gd1 Se1 Gd2 83.99(2) 3_554 3_554 ?
Gd1 Se1 Gd2 144.93(4) 3 3_554 ?
Gd1 Se1 Gd2 144.93(4) 3_554 3 ?
Gd1 Se1 Gd2 83.99(2) 3 3 ?
Gd2 Se1 Gd2 84.22(3) 3_554 3 ?
Gd1 Se1 Gd3 105.19(3) 3_554 5_665 ?
Gd1 Se1 Gd3 105.19(3) 3 5_665 ?
Gd2 Se1 Gd3 109.88(3) 3_554 5_665 ?
Gd2 Se1 Gd3 109.88(3) 3 5_665 ?
Cr2 Se2 Gd1 147.27(5) . . ?
Cr2 Se2 Gd2 104.23(3) . 7_566 ?
Gd1 Se2 Gd2 99.70(3) . 7_566 ?
Cr2 Se2 Gd2 104.23(3) . 7_565 ?
Gd1 Se2 Gd2 99.70(3) . 7_565 ?
Gd2 Se2 Gd2 85.20(3) 7_566 7_565 ?
Gd3 Se3 Gd3 85.74(3) 7_566 7_565 ?
Gd3 Se3 Gd2 156.15(4) 7_566 7_565 ?
Gd3 Se3 Gd2 90.799(19) 7_565 7_565 ?
Gd3 Se3 Gd2 90.799(19) 7_566 7_566 ?
Gd3 Se3 Gd2 156.15(4) 7_565 7_566 ?
Gd2 Se3 Gd2 82.89(3) 7_565 7_566 ?
Gd3 Se3 Gd1 108.49(3) 7_566 . ?
Gd3 Se3 Gd1 108.49(3) 7_565 . ?
Gd2 Se3 Gd1 95.00(3) 7_565 . ?
Gd2 Se3 Gd1 95.00(3) 7_566 . ?
Cr1 Se4 Gd1 95.42(3) . 3 ?
Cr1 Se4 Gd1 95.42(3) . 3_554 ?
Gd1 Se4 Gd1 85.48(4) 3 3_554 ?
Cr1 Se4 Gd3 105.25(3) . 7_565 ?
Gd1 Se4 Gd3 159.33(4) 3 7_565 ?
Gd1 Se4 Gd3 92.18(2) 3_554 7_565 ?
Cr1 Se4 Gd3 105.25(3) . 7_566 ?
Gd1 Se4 Gd3 92.18(2) 3 7_566 ?
Gd1 Se4 Gd3 159.33(4) 3_554 7_566 ?
Gd3 Se4 Gd3 82.80(3) 7_565 7_566 ?
Cr2 Se5 Cr2 97.81(4) 3 3_554 ?
Cr2 Se5 Gd3 151.19(4) 3 7_565 ?
Cr2 Se5 Gd3 83.253(18) 3_554 7_565 ?
Cr2 Se5 Gd3 83.253(19) 3 7_566 ?
Cr2 Se5 Gd3 151.19(4) 3_554 7_566 ?
Gd3 Se5 Gd3 82.49(3) 7_565 7_566 ?
Cr2 Se5 Gd2 97.19(3) 3 . ?
Cr2 Se5 Gd2 97.19(3) 3_554 . ?
Gd3 Se5 Gd2 111.29(3) 7_565 . ?
Gd3 Se5 Gd2 111.29(3) 7_566 . ?
Cr1 Se6 Cr1 99.24(4) 3_544 3_545 ?
Cr1 Se6 Gd1 93.31(3) 3_544 . ?
Cr1 Se6 Gd1 93.31(3) 3_545 . ?
Cr1 Se6 Gd2 130.252(19) 3_544 . ?
Cr1 Se6 Gd2 130.252(19) 3_545 . ?
Gd1 Se6 Gd2 80.73(3) . . ?
Cr1 Se6 Gd3 97.06(3) 3_544 . ?
Cr1 Se6 Gd3 97.06(3) 3_545 . ?
Gd1 Se6 Gd3 163.96(4) . . ?
Gd2 Se6 Gd3 83.24(3) . . ?
Se4 Cr1 Se4 180.0 . 5_565 ?
Se4 Cr1 Se6 87.73(3) . 7_565 ?
Se4 Cr1 Se6 92.27(3) 5_565 7_565 ?
Se4 Cr1 Se6 92.27(3) . 3 ?
Se4 Cr1 Se6 87.73(3) 5_565 3 ?
Se6 Cr1 Se6 180.00(4) 7_565 3 ?
Se4 Cr1 Se6 87.73(3) . 7_566 ?
Se4 Cr1 Se6 92.27(3) 5_565 7_566 ?
Se6 Cr1 Se6 99.24(4) 7_565 7_566 ?
Se6 Cr1 Se6 80.76(4) 3 7_566 ?
Se4 Cr1 Se6 92.27(3) . 3_554 ?
Se4 Cr1 Se6 87.73(3) 5_565 3_554 ?
Se6 Cr1 Se6 80.76(4) 7_565 3_554 ?
Se6 Cr1 Se6 99.24(4) 3 3_554 ?
Se6 Cr1 Se6 180.00(4) 7_566 3_554 ?
Se2 Cr2 Se2 180.00(5) 5 . ?
Se2 Cr2 Se5 93.39(3) 5 7_566 ?
Se2 Cr2 Se5 86.61(3) . 7_566 ?
Se2 Cr2 Se5 86.61(3) 5 3_544 ?
Se2 Cr2 Se5 93.39(3) . 3_544 ?
Se5 Cr2 Se5 180.00(6) 7_566 3_544 ?
Se2 Cr2 Se5 86.61(3) 5 3_545 ?
Se2 Cr2 Se5 93.39(3) . 3_545 ?
Se5 Cr2 Se5 82.19(4) 7_566 3_545 ?
Se5 Cr2 Se5 97.81(4) 3_544 3_545 ?
Se2 Cr2 Se5 93.39(3) 5 7_565 ?
Se2 Cr2 Se5 86.61(3) . 7_565 ?
Se5 Cr2 Se5 97.81(4) 7_566 7_565 ?
Se5 Cr2 Se5 82.19(4) 3_544 7_565 ?
Se5 Cr2 Se5 180.00(6) 3_545 7_565 ?

loop_
_geom_bond_atom_site_label_1
_geom_bond_atom_site_label_2
_geom_bond_distance
_geom_bond_site_symmetry_2
_geom_bond_publ_flag
Gd1 Se2 2.8469(13) . ?
Gd1 Se1 2.8738(9) 3_545 ?
Gd1 Se1 2.8738(9) 3_544 ?
Gd1 Se4 2.9144(10) 3_544 ?
Gd1 Se4 2.9143(10) 3_545 ?
Gd1 Se6 2.9638(13) . ?
Gd1 Se3 2.9930(13) . ?
Gd1 Gd2 3.8968(9) . ?
Gd1 Gd1 3.9559(8) 1_554 ?
Gd1 Gd1 3.9559(8) 1_556 ?
Gd2 Se2 2.9221(9) 7_666 ?
Gd2 Se2 2.9221(9) 7_665 ?
Gd2 Se1 2.9496(9) 3_544 ?
Gd2 Se1 2.9496(9) 3_545 ?
Gd2 Se3 2.9883(9) 7_666 ?
Gd2 Se3 2.9883(9) 7_665 ?
Gd2 Se5 3.0499(13) . ?
Gd2 Se6 3.0523(13) . ?
Gd2 Gd2 3.9559(8) 1_556 ?
Gd2 Gd2 3.9559(8) 1_554 ?
Gd3 Se3 2.9073(9) 7_666 ?
Gd3 Se3 2.9073(9) 7_665 ?
Gd3 Se4 2.9911(9) 7_665 ?
Gd3 Se4 2.9911(9) 7_666 ?
Gd3 Se5 3.0000(10) 7_666 ?
Gd3 Se5 3.0000(10) 7_665 ?
Gd3 Se1 3.1507(13) 5_665 ?
Gd3 Se6 3.2642(14) . ?
Gd3 Gd3 3.9559(8) 1_554 ?
Gd3 Gd3 3.9559(8) 1_556 ?
Se1 Gd1 2.8738(9) 3_554 ?
Se1 Gd1 2.8738(9) 3 ?
Se1 Gd2 2.9496(9) 3_554 ?
Se1 Gd2 2.9496(9) 3 ?
Se1 Gd3 3.1507(13) 5_665 ?
Se2 Cr2 2.4713(11) . ?
Se2 Gd2 2.9221(9) 7_566 ?
Se2 Gd2 2.9221(9) 7_565 ?
Se3 Gd3 2.9073(9) 7_566 ?
Se3 Gd3 2.9073(9) 7_565 ?
Se3 Gd2 2.9883(9) 7_565 ?
Se3 Gd2 2.9883(9) 7_566 ?
Se4 Cr1 2.5526(11) . ?
Se4 Gd1 2.9144(10) 3 ?
Se4 Gd1 2.9144(10) 3_554 ?
Se4 Gd3 2.9911(9) 7_565 ?
Se4 Gd3 2.9911(9) 7_566 ?
Se5 Cr2 2.6246(8) 3 ?
Se5 Cr2 2.6246(8) 3_554 ?
Se5 Gd3 3.0000(10) 7_565 ?
Se5 Gd3 3.0000(10) 7_566 ?
Se6 Cr1 2.5965(8) 3_544 ?
Se6 Cr1 2.5965(8) 3_545 ?
Cr1 Se4 2.5526(11) 5_565 ?
Cr1 Se6 2.5965(8) 7_565 ?
Cr1 Se6 2.5965(8) 3 ?
Cr1 Se6 2.5965(8) 7_566 ?
Cr1 Se6 2.5965(8) 3_554 ?
Cr2 Se2 2.4713(11) 5 ?
Cr2 Se5 2.6246(8) 7_566 ?
Cr2 Se5 2.6246(8) 3_544 ?
Cr2 Se5 2.6246(8) 3_545 ?
Cr2 Se5 2.6246(8) 7_565 ?
